data_7118807
loop_
_publ_author_name
'Yu, Kuan'
'Gao, Beiling'
'Liu, Zhaobo'
'Ding, Hanfeng'

_publ_section_title
;
 Enantioselective total synthesis and structural reassignment of
 (+)-alsmaphorazine E via a traceless chirality transfer strategy.
;
_journal_issue 24
_journal_name_full 'Chemical communications (Cambridge, England)'
_journal_page_first 4485
_journal_page_last 4488
_journal_paper_doi 10.1039/c6cc00930a
_journal_volume 52
_journal_year 2016
_chemical_absolute_configuration rmad
_chemical_formula_moiety 'C30 H34 N2 O9'
_chemical_formula_sum 'C30 H34 N2 O9'
_chemical_formula_weight 566.59
_chemical_name_systematic
;
 ? 
;
_space_group_crystal_system orthorhombic
_space_group_IT_number 19
_space_group_name_Hall 'P 2ac 2ab'
_space_group_name_H-M_alt 'P 21 21 21'
_symmetry_space_group_name_Hall 'P 2ac 2ab'
_symmetry_space_group_name_H-M 'P 21 21 21'
_atom_sites_solution_hydrogens geom
_atom_sites_solution_primary direct
_atom_sites_solution_secondary difmap
_audit_creation_date 2015-12-15
_audit_creation_method
;
Olex2 1.2
(compiled 2014.03.20 svn.r2914 for OlexSys, GUI svn.r4816)
;
_audit_update_record
;
2016-01-02 deposited with the CCDC.
2016-02-25 downloaded from the CCDC.
;
_cell_angle_alpha 90.00
_cell_angle_beta 90.00
_cell_angle_gamma 90.00
_cell_formula_units_Z 4
_cell_length_a 9.09127(13)
_cell_length_b 10.54359(15)
_cell_length_c 30.6974(5)
_cell_measurement_reflns_used 9178
_cell_measurement_temperature 293(2)
_cell_measurement_theta_max 67.3693
_cell_measurement_theta_min 4.1896
_cell_volume 2942.49(8)
_computing_cell_refinement
;
CrysAlisPro, Agilent Technologies,
Version 1.171.35.11 (release 16-05-2011 CrysAlis171 .NET)
(compiled May 16 2011,17:55:39)
;
_computing_data_collection
;
CrysAlisPro, Agilent Technologies,
Version 1.171.35.11 (release 16-05-2011 CrysAlis171 .NET)
(compiled May 16 2011,17:55:39)
;
_computing_data_reduction
;
CrysAlisPro, Agilent Technologies,
Version 1.171.35.11 (release 16-05-2011 CrysAlis171 .NET)
(compiled May 16 2011,17:55:39)
;
_computing_molecular_graphics 'Olex2 (Dolomanov et al., 2009)'
_computing_publication_material 'Olex2 (Dolomanov et al., 2009)'
_computing_structure_refinement 'ShelXL (Sheldrick, 2008)'
_computing_structure_solution 'SHELXS-97 (Sheldrick, 1990)'
_diffrn_ambient_temperature 293.15
_diffrn_detector_area_resol_mean 10.3592
_diffrn_measured_fraction_theta_full 0.994
_diffrn_measured_fraction_theta_max 0.994
_diffrn_measurement_device_type 'Xcalibur, Atlas, Gemini ultra'
_diffrn_measurement_method '\w scans'
_diffrn_orient_matrix_UB_11 0.0152282000
_diffrn_orient_matrix_UB_12 -0.0499083000
_diffrn_orient_matrix_UB_13 -0.0469465000
_diffrn_orient_matrix_UB_21 0.1215284000
_diffrn_orient_matrix_UB_22 -0.0919631000
_diffrn_orient_matrix_UB_23 0.0149897000
_diffrn_orient_matrix_UB_31 -0.1171289000
_diffrn_orient_matrix_UB_32 -0.1019861000
_diffrn_orient_matrix_UB_33 0.0094638000
_diffrn_radiation_monochromator mirror
_diffrn_radiation_type CuK\a
_diffrn_radiation_wavelength 1.54184
_diffrn_reflns_av_R_equivalents 0.0313
_diffrn_reflns_av_unetI/netI 0.0244
_diffrn_reflns_limit_h_max 10
_diffrn_reflns_limit_h_min -10
_diffrn_reflns_limit_k_max 8
_diffrn_reflns_limit_k_min -12
_diffrn_reflns_limit_l_max 36
_diffrn_reflns_limit_l_min -34
_diffrn_reflns_number 19424
_diffrn_reflns_theta_full 67.48
_diffrn_reflns_theta_max 67.48
_diffrn_reflns_theta_min 4.43
_diffrn_source 'Enhance Ultra (Cu) X-ray Source'
_exptl_absorpt_coefficient_mu 0.789
_exptl_absorpt_correction_T_max 1.00000
_exptl_absorpt_correction_T_min 0.84584
_exptl_absorpt_correction_type multi-scan
_exptl_absorpt_process_details
;
CrysAlisPro, Agilent Technologies,
Version 1.171.35.11 (release 16-05-2011 CrysAlis171 .NET)
(compiled May 16 2011,17:55:39)
Empirical absorption correction using spherical harmonics,
 implemented in SCALE3 ABSPACK scaling algorithm.
;
_exptl_crystal_colour colourless
_exptl_crystal_colour_primary colourless
_exptl_crystal_density_diffrn 1.279
_exptl_crystal_density_method 'not measured'
_exptl_crystal_description plate
_exptl_crystal_F_000 1200
_exptl_crystal_size_max 0.33
_exptl_crystal_size_mid 0.26
_exptl_crystal_size_min 0.13
_refine_diff_density_max 0.118
_refine_diff_density_min -0.149
_refine_diff_density_rms 0.031
_refine_ls_abs_structure_details 'Flack (1983), 2238 Friedel pairs'
_refine_ls_abs_structure_Flack -0.05(13)
_refine_ls_extinction_method none
_refine_ls_goodness_of_fit_ref 1.046
_refine_ls_hydrogen_treatment constr
_refine_ls_matrix_type full
_refine_ls_number_parameters 376
_refine_ls_number_reflns 5252
_refine_ls_number_restraints 0
_refine_ls_restrained_S_all 1.046
_refine_ls_R_factor_all 0.0357
_refine_ls_R_factor_gt 0.0318
_refine_ls_shift/su_max 0.001
_refine_ls_shift/su_mean 0.000
_refine_ls_structure_factor_coef Fsqd
_refine_ls_weighting_details 'calc w=1/[\s^2^(Fo^2^)+(0.0438P)^2^+0.2142P] where P=(Fo^2^+2Fc^2^)/3'
_refine_ls_weighting_scheme calc
_refine_ls_wR_factor_gt 0.0773
_refine_ls_wR_factor_ref 0.0803
_reflns_number_gt 4859
_reflns_number_total 5252
_reflns_threshold_expression >2sigma(I)
_cod_data_source_file c6cc00930a2.cif
_cod_data_source_block 151214_yk_3_139
_cod_depositor_comments 'Adding full bibliography for 7118807--7118808.cif.'
_cod_database_code 7118807
_chemical_oxdiff_formula 'c10 h10 n2 o8'
_reflns_odcompleteness_completeness 99.93
_reflns_odcompleteness_iscentric 1
_reflns_odcompleteness_theta 64.99
_olex2_refinement_description
;
1. Fixed Uiso
 At 1.2 times of:
  All C(H) groups, All C(H,H) groups
 At 1.5 times of:
  All C(H,H,H) groups, All O(H) groups
2.a Ternary CH refined with riding coordinates:
 C12(H12), C13(H13)
2.b Secondary CH2 refined with riding coordinates:
 C10(H10A,H10B), C11(H11A,H11B), C14(H14A,H14B), C24(H24A,H24B)
2.c Aromatic/amide H refined with riding coordinates:
 C2(H2A), C3(H3), C4(H4), C26(H26), C27(H27), C28(H28), C29(H29), C30(H30)
2.d Idealised Me refined as rotating group:
 C15(H15A,H15B,H15C), C17(H17A,H17B,H17C), C20(H20A,H20B,H20C), C21(H21A,H21B,
 H21C), C22(H22A,H22B,H22C)
2.e Idealised tetrahedral OH refined as rotating group:
 O2(H2)
;

loop_
_space_group_symop_id
_space_group_symop_operation_xyz
1 'x, y, z'
2 '-x+1/2, -y, z+1/2'
3 'x+1/2, -y+1/2, -z'
4 '-x, y+1/2, -z+1/2'

loop_
_atom_site_label
_atom_site_type_symbol
_atom_site_fract_x
_atom_site_fract_y
_atom_site_fract_z
_atom_site_U_iso_or_equiv
_atom_site_adp_type
_atom_site_occupancy
_atom_site_calc_flag
_atom_site_refinement_flags_posn
O1 O 0.57646(14) 0.84378(11) 0.13670(4) 0.0490(3) Uani 1 d .
O2 O 0.69692(12) 0.57138(10) -0.01382(3) 0.0385(2) Uani 1 d .
H2 H 0.7580 0.6138 -0.0270 0.058 Uiso 1 calc GR
O3 O 0.38839(13) 0.79691(10) 0.06423(4) 0.0455(3) Uani 1 d .
O4 O 0.60657(17) 0.24944(13) 0.00390(5) 0.0598(4) Uani 1 d .
O5 O 0.47868(14) 0.22868(10) 0.06569(4) 0.0469(3) Uani 1 d .
O6 O 0.72770(16) 0.40115(15) 0.16487(4) 0.0616(4) Uani 1 d .
O7 O 0.50001(13) 0.45927(13) 0.14190(3) 0.0466(3) Uani 1 d .
O8 O 0.82623(15) 0.20052(12) 0.09248(6) 0.0714(5) Uani 1 d .
O9 O 1.03997(12) 0.29894(11) 0.10513(4) 0.0450(3) Uani 1 d .
N1 N 0.54651(13) 0.63510(11) 0.07451(4) 0.0300(3) Uani 1 d .
N2 N 0.68542(13) 0.44547(11) 0.09411(4) 0.0322(3) Uani 1 d .
C1 C 0.68735(18) 0.81971(14) 0.10801(5) 0.0376(3) Uani 1 d .
C2 C 0.8190(2) 0.88544(16) 0.10632(6) 0.0482(4) Uani 1 d .
H2A H 0.8340 0.9540 0.1248 0.058 Uiso 1 calc R
C3 C 0.9291(2) 0.85041(17) 0.07736(6) 0.0481(4) Uani 1 d .
H3 H 1.0153 0.8978 0.0762 0.058 Uiso 1 calc R
C4 C 0.91364(18) 0.74684(15) 0.05016(5) 0.0389(3) Uani 1 d .
H4 H 0.9888 0.7223 0.0314 0.047 Uiso 1 calc R
C5 C 0.78204(16) 0.68106(13) 0.05189(5) 0.0322(3) Uani 1 d .
C6 C 0.66892(16) 0.71943(13) 0.07876(5) 0.0319(3) Uani 1 d .
C7 C 0.74170(15) 0.55679(14) 0.02973(5) 0.0308(3) Uani 1 d .
C8 C 0.60730(15) 0.51271(12) 0.05868(4) 0.0283(3) Uani 1 d .
C9 C 0.41082(16) 0.68215(14) 0.06380(5) 0.0343(3) Uani 1 d .
C10 C 0.29361(17) 0.58949(16) 0.05096(6) 0.0419(4) Uani 1 d .
H10A H 0.2641 0.6077 0.0212 0.050 Uiso 1 calc R
H10B H 0.2085 0.6034 0.0694 0.050 Uiso 1 calc R
C11 C 0.33572(17) 0.45103(15) 0.05377(5) 0.0371(3) Uani 1 d .
H11A H 0.2656 0.4000 0.0376 0.044 Uiso 1 calc R
H11B H 0.3344 0.4235 0.0839 0.044 Uiso 1 calc R
C12 C 0.48982(16) 0.43351(13) 0.03474(5) 0.0319(3) Uani 1 d .
H12 H 0.4864 0.4645 0.0047 0.038 Uiso 1 calc R
C13 C 0.84329(17) 0.42841(14) 0.08584(5) 0.0364(3) Uani 1 d .
H13 H 0.9004 0.4900 0.1027 0.044 Uiso 1 calc R
C14 C 0.85776(16) 0.45620(15) 0.03712(5) 0.0366(3) Uani 1 d .
H14A H 0.9551 0.4878 0.0301 0.044 Uiso 1 calc R
H14B H 0.8381 0.3810 0.0199 0.044 Uiso 1 calc R
C15 C 0.6082(3) 0.9278(2) 0.17192(7) 0.0698(6) Uani 1 d .
H15A H 0.6307 1.0105 0.1606 0.105 Uiso 1 calc GR
H15B H 0.6910 0.8962 0.1880 0.105 Uiso 1 calc GR
H15C H 0.5243 0.9332 0.1908 0.105 Uiso 1 calc GR
C16 C 0.53367(17) 0.29465(14) 0.03271(5) 0.0374(3) Uani 1 d .
C17 C 0.5146(2) 0.09507(16) 0.06811(7) 0.0584(5) Uani 1 d .
H17A H 0.4569 0.0491 0.0472 0.088 Uiso 1 calc GR
H17B H 0.4935 0.0641 0.0968 0.088 Uiso 1 calc GR
H17C H 0.6172 0.0834 0.0619 0.088 Uiso 1 calc GR
C18 C 0.64182(18) 0.43356(16) 0.13660(5) 0.0407(4) Uani 1 d .
C19 C 0.4326(2) 0.4592(2) 0.18573(6) 0.0580(5) Uani 1 d .
C20 C 0.5077(4) 0.5579(3) 0.21378(7) 0.0826(7) Uani 1 d .
H20A H 0.6060 0.5307 0.2203 0.124 Uiso 1 calc GR
H20B H 0.4537 0.5684 0.2404 0.124 Uiso 1 calc GR
H20C H 0.5111 0.6372 0.1984 0.124 Uiso 1 calc GR
C21 C 0.2758(3) 0.4972(3) 0.17575(8) 0.0873(8) Uani 1 d .
H21A H 0.2748 0.5801 0.1628 0.131 Uiso 1 calc GR
H21B H 0.2196 0.4984 0.2022 0.131 Uiso 1 calc GR
H21C H 0.2333 0.4372 0.1559 0.131 Uiso 1 calc GR
C22 C 0.4386(4) 0.3266(3) 0.20454(8) 0.0904(9) Uani 1 d .
H22A H 0.4022 0.2672 0.1835 0.136 Uiso 1 calc GR
H22B H 0.3791 0.3227 0.2303 0.136 Uiso 1 calc GR
H22C H 0.5385 0.3058 0.2118 0.136 Uiso 1 calc GR
C23 C 0.89637(18) 0.29510(15) 0.09534(6) 0.0430(4) Uani 1 d .
C24 C 1.1145(2) 0.17800(17) 0.10782(7) 0.0527(5) Uani 1 d .
H24A H 1.2176 0.1902 0.1008 0.063 Uiso 1 calc R
H24B H 1.0732 0.1213 0.0861 0.063 Uiso 1 calc R
C25 C 1.1032(2) 0.11627(18) 0.15166(7) 0.0553(5) Uani 1 d .
C26 C 1.0235(3) 0.1666(3) 0.18522(8) 0.0812(7) Uani 1 d .
H26 H 0.9720 0.2418 0.1810 0.097 Uiso 1 calc R
C27 C 1.0185(5) 0.1069(4) 0.22547(12) 0.1233(13) Uani 1 d .
H27 H 0.9648 0.1423 0.2482 0.148 Uiso 1 calc R
C28 C 1.0940(5) -0.0054(5) 0.23158(14) 0.1316(16) Uani 1 d .
H28 H 1.0910 -0.0462 0.2584 0.158 Uiso 1 calc R
C29 C 1.1733(4) -0.0567(3) 0.19787(15) 0.1131(12) Uani 1 d .
H29 H 1.2242 -0.1323 0.2020 0.136 Uiso 1 calc R
C30 C 1.1781(3) 0.0031(2) 0.15803(10) 0.0775(7) Uani 1 d .
H30 H 1.2317 -0.0324 0.1353 0.093 Uiso 1 calc R

loop_
_atom_site_aniso_label
_atom_site_aniso_U_11
_atom_site_aniso_U_22
_atom_site_aniso_U_33
_atom_site_aniso_U_23
_atom_site_aniso_U_13
_atom_site_aniso_U_12
O1 0.0543(7) 0.0472(7) 0.0456(6) -0.0121(5) 0.0044(6) 0.0013(6)
O2 0.0368(6) 0.0454(6) 0.0331(5) 0.0055(5) -0.0001(4) -0.0097(5)
O3 0.0468(6) 0.0335(6) 0.0563(7) 0.0011(5) -0.0115(5) 0.0115(5)
O4 0.0690(9) 0.0439(6) 0.0663(8) -0.0138(6) 0.0184(7) 0.0017(7)
O5 0.0529(7) 0.0312(5) 0.0565(7) 0.0071(5) 0.0003(6) -0.0028(5)
O6 0.0593(8) 0.0803(10) 0.0453(7) 0.0177(7) -0.0143(6) 0.0032(7)
O7 0.0446(7) 0.0630(7) 0.0322(5) 0.0055(5) 0.0031(5) -0.0008(6)
O8 0.0530(8) 0.0325(6) 0.1286(14) 0.0104(7) -0.0299(9) -0.0050(6)
O9 0.0335(6) 0.0365(6) 0.0648(7) 0.0085(5) -0.0065(5) 0.0044(5)
N1 0.0281(6) 0.0264(6) 0.0355(6) 0.0011(5) -0.0008(5) 0.0017(5)
N2 0.0307(6) 0.0300(6) 0.0357(6) 0.0058(5) -0.0033(5) 0.0026(5)
C1 0.0429(9) 0.0307(7) 0.0391(8) -0.0004(6) -0.0026(7) 0.0013(7)
C2 0.0563(11) 0.0344(8) 0.0539(10) -0.0061(7) -0.0055(9) -0.0100(8)
C3 0.0449(10) 0.0407(9) 0.0587(10) -0.0001(8) -0.0034(8) -0.0152(8)
C4 0.0338(8) 0.0375(8) 0.0454(8) 0.0043(7) 0.0004(7) -0.0062(7)
C5 0.0325(7) 0.0271(7) 0.0369(7) 0.0045(6) -0.0030(6) -0.0002(6)
C6 0.0317(7) 0.0252(6) 0.0387(8) 0.0040(5) -0.0023(6) -0.0008(6)
C7 0.0280(7) 0.0301(7) 0.0344(7) 0.0016(6) 0.0003(6) -0.0009(6)
C8 0.0285(7) 0.0247(6) 0.0317(7) 0.0015(5) 0.0001(6) 0.0014(5)
C9 0.0335(8) 0.0345(7) 0.0350(8) 0.0042(6) -0.0001(6) 0.0041(6)
C10 0.0295(8) 0.0445(9) 0.0518(9) 0.0024(7) -0.0037(7) 0.0033(7)
C11 0.0295(7) 0.0388(8) 0.0429(8) 0.0005(7) -0.0015(6) -0.0049(6)
C12 0.0312(7) 0.0318(7) 0.0328(7) 0.0009(6) -0.0012(6) -0.0044(6)
C13 0.0301(7) 0.0292(7) 0.0498(9) 0.0017(6) -0.0053(6) 0.0013(6)
C14 0.0294(7) 0.0318(7) 0.0486(9) 0.0001(7) 0.0033(6) 0.0011(6)
C15 0.0858(15) 0.0764(14) 0.0474(11) -0.0227(10) 0.0004(11) 0.0016(13)
C16 0.0360(8) 0.0327(7) 0.0435(8) -0.0051(7) -0.0031(7) -0.0073(6)
C17 0.0684(12) 0.0285(8) 0.0784(14) 0.0060(8) -0.0175(11) -0.0032(8)
C18 0.0437(9) 0.0396(8) 0.0388(8) 0.0072(7) -0.0048(7) -0.0033(7)
C19 0.0686(13) 0.0691(12) 0.0364(9) 0.0010(9) 0.0132(8) -0.0095(11)
C20 0.112(2) 0.0856(17) 0.0504(12) -0.0154(12) 0.0043(13) -0.0120(16)
C21 0.0655(15) 0.130(2) 0.0659(14) -0.0103(15) 0.0256(12) 0.0026(15)
C22 0.126(2) 0.0810(16) 0.0639(14) 0.0188(12) 0.0286(15) -0.0222(17)
C23 0.0363(8) 0.0346(8) 0.0582(10) 0.0049(7) -0.0103(8) 0.0020(7)
C24 0.0446(10) 0.0408(9) 0.0727(12) 0.0111(9) -0.0034(9) 0.0131(8)
C25 0.0406(9) 0.0474(10) 0.0777(13) 0.0146(9) -0.0133(9) -0.0034(8)
C26 0.0779(16) 0.0864(17) 0.0794(16) 0.0283(14) 0.0023(13) 0.0111(14)
C27 0.126(3) 0.152(3) 0.092(2) 0.051(2) 0.016(2) 0.014(3)
C28 0.127(3) 0.151(4) 0.116(3) 0.086(3) -0.015(2) 0.000(3)
C29 0.100(2) 0.093(2) 0.146(3) 0.067(2) -0.028(2) 0.0083(19)
C30 0.0647(13) 0.0554(12) 0.112(2) 0.0272(13) -0.0231(13) 0.0044(11)

loop_
_atom_type_symbol
_atom_type_description
_atom_type_scat_dispersion_real
_atom_type_scat_dispersion_imag
_atom_type_scat_source
C C 0.0181 0.0091 'International Tables Vol C Tables 4.2.6.8 and 6.1.1.4'
H H 0.0000 0.0000 'International Tables Vol C Tables 4.2.6.8 and 6.1.1.4'
N N 0.0311 0.0180 'International Tables Vol C Tables 4.2.6.8 and 6.1.1.4'
O O 0.0492 0.0322 'International Tables Vol C Tables 4.2.6.8 and 6.1.1.4'

loop_
_geom_angle_atom_site_label_1
_geom_angle_atom_site_label_2
_geom_angle_atom_site_label_3
_geom_angle
C1 O1 C15 117.10(15)
C7 O2 H2 109.5
C16 O5 C17 117.67(15)
C18 O7 C19 120.94(14)
C23 O9 C24 116.26(13)
C6 N1 C8 106.29(11)
C9 N1 C6 119.83(11)
C9 N1 C8 124.83(12)
C13 N2 C8 113.62(11)
C18 N2 C8 127.24(12)
C18 N2 C13 115.88(12)
O1 C1 C2 124.81(14)
O1 C1 C6 117.88(14)
C2 C1 C6 117.29(15)
C1 C2 H2A 119.5
C1 C2 C3 120.94(15)
C3 C2 H2A 119.5
C2 C3 H3 119.2
C4 C3 C2 121.58(16)
C4 C3 H3 119.2
C3 C4 H4 121.3
C3 C4 C5 117.45(16)
C5 C4 H4 121.3
C4 C5 C7 128.54(14)
C6 C5 C4 121.37(14)
C6 C5 C7 109.90(12)
C1 C6 N1 128.49(14)
C5 C6 N1 110.07(12)
C5 C6 C1 121.13(14)
O2 C7 C5 113.62(12)
O2 C7 C8 110.06(11)
O2 C7 C14 114.92(12)
C5 C7 C8 100.85(11)
C14 C7 C5 111.62(12)
C14 C7 C8 104.39(11)
N1 C8 C7 102.47(10)
N1 C8 C12 111.63(11)
N2 C8 N1 110.76(11)
N2 C8 C7 100.55(11)
N2 C8 C12 115.04(11)
C12 C8 C7 115.25(12)
O3 C9 N1 120.28(14)
O3 C9 C10 121.84(14)
N1 C9 C10 117.87(13)
C9 C10 H10A 108.3
C9 C10 H10B 108.3
C9 C10 C11 115.75(13)
H10A C10 H10B 107.4
C11 C10 H10A 108.3
C11 C10 H10B 108.3
C10 C11 H11A 109.9
C10 C11 H11B 109.9
C10 C11 C12 109.08(13)
H11A C11 H11B 108.3
C12 C11 H11A 109.9
C12 C11 H11B 109.9
C8 C12 H12 106.9
C11 C12 C8 112.77(12)
C11 C12 H12 106.9
C16 C12 C8 111.09(12)
C16 C12 C11 111.87(12)
C16 C12 H12 106.9
N2 C13 H13 110.2
N2 C13 C14 103.27(12)
N2 C13 C23 113.06(13)
C14 C13 H13 110.2
C23 C13 H13 110.2
C23 C13 C14 109.81(14)
C7 C14 C13 102.77(12)
C7 C14 H14A 111.2
C7 C14 H14B 111.2
C13 C14 H14A 111.2
C13 C14 H14B 111.2
H14A C14 H14B 109.1
O1 C15 H15A 109.5
O1 C15 H15B 109.5
O1 C15 H15C 109.5
H15A C15 H15B 109.5
H15A C15 H15C 109.5
H15B C15 H15C 109.5
O4 C16 O5 124.11(15)
O4 C16 C12 123.81(15)
O5 C16 C12 112.05(13)
O5 C17 H17A 109.5
O5 C17 H17B 109.5
O5 C17 H17C 109.5
H17A C17 H17B 109.5
H17A C17 H17C 109.5
H17B C17 H17C 109.5
O6 C18 O7 126.40(16)
O6 C18 N2 121.31(16)
O7 C18 N2 112.29(13)
O7 C19 C20 109.32(17)
O7 C19 C21 101.92(16)
O7 C19 C22 109.41(18)
C20 C19 C22 113.7(2)
C21 C19 C20 111.0(2)
C21 C19 C22 110.9(2)
C19 C20 H20A 109.5
C19 C20 H20B 109.5
C19 C20 H20C 109.5
H20A C20 H20B 109.5
H20A C20 H20C 109.5
H20B C20 H20C 109.5
C19 C21 H21A 109.5
C19 C21 H21B 109.5
C19 C21 H21C 109.5
H21A C21 H21B 109.5
H21A C21 H21C 109.5
H21B C21 H21C 109.5
C19 C22 H22A 109.5
C19 C22 H22B 109.5
C19 C22 H22C 109.5
H22A C22 H22B 109.5
H22A C22 H22C 109.5
H22B C22 H22C 109.5
O8 C23 O9 124.42(15)
O8 C23 C13 126.46(15)
O9 C23 C13 109.00(14)
O9 C24 H24A 108.8
O9 C24 H24B 108.8
O9 C24 C25 113.71(17)
H24A C24 H24B 107.7
C25 C24 H24A 108.8
C25 C24 H24B 108.8
C26 C25 C24 123.01(18)
C26 C25 C30 119.2(2)
C30 C25 C24 117.8(2)
C25 C26 H26 119.6
C25 C26 C27 120.8(3)
C27 C26 H26 119.6
C26 C27 H27 120.2
C28 C27 C26 119.6(4)
C28 C27 H27 120.2
C27 C28 H28 120.1
C29 C28 C27 119.8(3)
C29 C28 H28 120.1
C28 C29 H29 119.8
C28 C29 C30 120.4(3)
C30 C29 H29 119.8
C25 C30 H30 119.9
C29 C30 C25 120.2(3)
C29 C30 H30 119.9

loop_
_geom_bond_atom_site_label_1
_geom_bond_atom_site_label_2
_geom_bond_distance
O1 C1 1.362(2)
O1 C15 1.427(2)
O2 H2 0.8200
O2 C7 1.4058(18)
O3 C9 1.2271(19)
O4 C16 1.204(2)
O5 C16 1.326(2)
O5 C17 1.448(2)
O6 C18 1.216(2)
O7 C18 1.327(2)
O7 C19 1.479(2)
O8 C23 1.187(2)
O9 C23 1.340(2)
O9 C24 1.446(2)
N1 C6 1.4304(19)
N1 C8 1.4855(18)
N1 C9 1.3696(19)
N2 C8 1.4797(18)
N2 C13 1.469(2)
N2 C18 1.369(2)
C1 C2 1.384(2)
C1 C6 1.397(2)
C2 H2A 0.9300
C2 C3 1.389(3)
C3 H3 0.9300
C3 C4 1.382(2)
C4 H4 0.9300
C4 C5 1.384(2)
C5 C6 1.379(2)
C5 C7 1.521(2)
C7 C8 1.581(2)
C7 C14 1.513(2)
C8 C12 1.542(2)
C9 C10 1.498(2)
C10 H10A 0.9700
C10 H10B 0.9700
C10 C11 1.512(2)
C11 H11A 0.9700
C11 H11B 0.9700
C11 C12 1.529(2)
C12 H12 0.9800
C12 C16 1.519(2)
C13 H13 0.9800
C13 C14 1.530(2)
C13 C23 1.514(2)
C14 H14A 0.9700
C14 H14B 0.9700
C15 H15A 0.9600
C15 H15B 0.9600
C15 H15C 0.9600
C17 H17A 0.9600
C17 H17B 0.9600
C17 H17C 0.9600
C19 C20 1.513(3)
C19 C21 1.512(4)
C19 C22 1.514(3)
C20 H20A 0.9600
C20 H20B 0.9600
C20 H20C 0.9600
C21 H21A 0.9600
C21 H21B 0.9600
C21 H21C 0.9600
C22 H22A 0.9600
C22 H22B 0.9600
C22 H22C 0.9600
C24 H24A 0.9700
C24 H24B 0.9700
C24 C25 1.498(3)
C25 C26 1.367(4)
C25 C30 1.387(3)
C26 H26 0.9300
C26 C27 1.387(4)
C27 H27 0.9300
C27 C28 1.381(6)
C28 H28 0.9300
C28 C29 1.373(6)
C29 H29 0.9300
C29 C30 1.377(4)
C30 H30 0.9300

loop_
_geom_torsion_atom_site_label_1
_geom_torsion_atom_site_label_2
_geom_torsion_atom_site_label_3
_geom_torsion_atom_site_label_4
_geom_torsion
O1 C1 C2 C3 176.80(16)
O1 C1 C6 N1 -0.3(2)
O1 C1 C6 C5 -173.22(14)
O2 C7 C8 N1 -92.13(13)
O2 C7 C8 N2 153.64(11)
O2 C7 C8 C12 29.32(16)
O2 C7 C14 C13 -160.28(12)
O3 C9 C10 C11 -177.61(15)
O9 C24 C25 C26 3.2(3)
O9 C24 C25 C30 -176.57(17)
N1 C8 C12 C11 -33.67(16)
N1 C8 C12 C16 -160.18(12)
N1 C9 C10 C11 3.5(2)
N2 C8 C12 C11 93.64(15)
N2 C8 C12 C16 -32.87(17)
N2 C13 C14 C7 33.44(14)
N2 C13 C23 O8 29.8(3)
N2 C13 C23 O9 -154.01(14)
C1 C2 C3 C4 -2.0(3)
C2 C1 C6 N1 178.22(15)
C2 C1 C6 C5 5.3(2)
C2 C3 C4 C5 1.9(3)
C3 C4 C5 C6 1.9(2)
C3 C4 C5 C7 -172.52(15)
C4 C5 C6 N1 -179.68(13)
C4 C5 C6 C1 -5.5(2)
C4 C5 C7 O2 -82.74(19)
C4 C5 C7 C8 159.55(15)
C4 C5 C7 C14 49.2(2)
C5 C7 C8 N1 28.16(13)
C5 C7 C8 N2 -86.07(12)
C5 C7 C8 C12 149.61(12)
C5 C7 C14 C13 68.46(15)
C6 N1 C8 N2 74.35(13)
C6 N1 C8 C7 -32.17(13)
C6 N1 C8 C12 -156.06(11)
C6 N1 C9 O3 -11.0(2)
C6 N1 C9 C10 167.97(13)
C6 C1 C2 C3 -1.6(3)
C6 C5 C7 O2 102.36(14)
C6 C5 C7 C8 -15.35(15)
C6 C5 C7 C14 -125.73(14)
C7 C5 C6 N1 -4.35(16)
C7 C5 C6 C1 169.78(13)
C7 C8 C12 C11 -150.02(12)
C7 C8 C12 C16 83.48(15)
C8 N1 C6 C1 -149.65(15)
C8 N1 C6 C5 23.92(15)
C8 N1 C9 O3 -153.42(14)
C8 N1 C9 C10 25.5(2)
C8 N2 C13 C14 -15.08(15)
C8 N2 C13 C23 -133.69(14)
C8 N2 C18 O6 -163.61(16)
C8 N2 C18 O7 17.3(2)
C8 C7 C14 C13 -39.64(14)
C8 C12 C16 O4 -88.75(19)
C8 C12 C16 O5 93.06(15)
C9 N1 C6 C1 61.7(2)
C9 N1 C6 C5 -124.68(14)
C9 N1 C8 N2 -139.06(13)
C9 N1 C8 C7 114.42(14)
C9 N1 C8 C12 -9.47(18)
C9 C10 C11 C12 -43.8(2)
C10 C11 C12 C8 59.15(17)
C10 C11 C12 C16 -174.76(13)
C11 C12 C16 O4 144.25(16)
C11 C12 C16 O5 -33.94(18)
C13 N2 C8 N1 -116.66(13)
C13 N2 C8 C7 -8.87(14)
C13 N2 C8 C12 115.59(14)
C13 N2 C18 O6 -5.5(2)
C13 N2 C18 O7 175.42(13)
C14 C7 C8 N1 144.04(11)
C14 C7 C8 N2 29.81(14)
C14 C7 C8 C12 -94.51(14)
C14 C13 C23 O8 -85.0(2)
C14 C13 C23 O9 91.25(16)
C15 O1 C1 C2 -11.0(2)
C15 O1 C1 C6 167.32(16)
C17 O5 C16 O4 3.0(2)
C17 O5 C16 C12 -178.84(14)
C18 O7 C19 C20 60.5(3)
C18 O7 C19 C21 178.08(19)
C18 O7 C19 C22 -64.5(3)
C18 N2 C8 N1 41.90(19)
C18 N2 C8 C7 149.69(14)
C18 N2 C8 C12 -85.85(17)
C18 N2 C13 C14 -176.21(12)
C18 N2 C13 C23 65.18(18)
C19 O7 C18 O6 4.5(3)
C19 O7 C18 N2 -176.43(15)
C23 O9 C24 C25 -86.1(2)
C23 C13 C14 C7 154.29(13)
C24 O9 C23 O8 6.5(3)
C24 O9 C23 C13 -169.77(14)
C24 C25 C26 C27 -178.9(3)
C24 C25 C30 C29 179.0(2)
C25 C26 C27 C28 -0.6(6)
C26 C25 C30 C29 -0.8(4)
C26 C27 C28 C29 0.2(7)
C27 C28 C29 C30 0.0(6)
C28 C29 C30 C25 0.3(5)
C30 C25 C26 C27 0.9(4)
